data_7202198
loop_
_publ_author_name
'Mart\'inez-Lillo, J.'
'Armentano, D.'
'De Munno, G.'
'Marino, N.'
'Lloret, F.'
'Julve, M.'
'Faus, J.'

_publ_section_title
;
 A self-assembled tetrameric water cluster stabilized by the
 hexachlororhenate(IV) anion and diprotonated 2,2&#x2032;-biimidazole:
 X-ray structure and magnetic properties
;
_journal_issue 10
_journal_name_full CrystEngComm
_journal_page_first 1284
_journal_paper_doi 10.1039/b806729e
_journal_volume 10
_journal_year 2008
_chemical_formula_sum 'C3 H8 Cl3 N2 O2 Re0.5'
_chemical_formula_weight 303.56
_chemical_name_systematic
;
?
;
_space_group_IT_number 2
_symmetry_cell_setting triclinic
_symmetry_space_group_name_Hall '-P 1'
_symmetry_space_group_name_H-M 'P -1'
_atom_sites_solution_hydrogens geom
_atom_sites_solution_primary direct
_atom_sites_solution_secondary difmap
_audit_creation_method SHELXL-97
_cell_angle_alpha 108.788(3)
_cell_angle_beta 111.666(2)
_cell_angle_gamma 99.606(3)
_cell_formula_units_Z 2
_cell_length_a 7.9626(10)
_cell_length_b 8.0241(10)
_cell_length_c 8.1598(10)
_cell_measurement_reflns_used 8024
_cell_measurement_temperature 100(2)
_cell_measurement_theta_max 35.10
_cell_measurement_theta_min 2.84
_cell_volume 433.83(9)
_computing_cell_refinement 'Bruker SMART'
_computing_data_collection 'Bruker SMART'
_computing_data_reduction 'Bruker SAINT'
_computing_molecular_graphics 'Bruker SHELXTL'
_computing_publication_material 'Bruker SHELXTL'
_computing_structure_refinement 'SHELXL-97 (Sheldrick, 1997)'
_computing_structure_solution 'SHELXS-97 (Sheldrick, 1990)'
_diffrn_ambient_temperature 100(2)
_diffrn_measured_fraction_theta_full 0.999
_diffrn_measured_fraction_theta_max 0.999
_diffrn_measurement_device_type 'X8APEXII CCD area detector'
_diffrn_measurement_method 'phi and omega scans'
_diffrn_radiation_monochromator graphite
_diffrn_radiation_source 'fine-focus sealed tube'
_diffrn_radiation_type MoK\a
_diffrn_radiation_wavelength 0.71073
_diffrn_reflns_av_R_equivalents 0.0226
_diffrn_reflns_av_sigmaI/netI 0.0213
_diffrn_reflns_limit_h_max 10
_diffrn_reflns_limit_h_min -10
_diffrn_reflns_limit_k_max 10
_diffrn_reflns_limit_k_min -10
_diffrn_reflns_limit_l_max 10
_diffrn_reflns_limit_l_min -10
_diffrn_reflns_number 6565
_diffrn_reflns_theta_full 28.28
_diffrn_reflns_theta_max 28.28
_diffrn_reflns_theta_min 2.84
_exptl_absorpt_coefficient_mu 7.942
_exptl_absorpt_correction_T_max 0.388
_exptl_absorpt_correction_T_min 0.221
_exptl_absorpt_correction_type empirical
_exptl_absorpt_process_details sadabs
_exptl_crystal_colour pale-green-yellow
_exptl_crystal_density_diffrn 2.324
_exptl_crystal_density_method 'not measured'
_exptl_crystal_description polyhedral
_exptl_crystal_F_000 289
_exptl_crystal_size_max 0.20
_exptl_crystal_size_mid 0.18
_exptl_crystal_size_min 0.12
_refine_diff_density_max 0.796
_refine_diff_density_min -0.911
_refine_diff_density_rms 0.103
_refine_ls_extinction_method none
_refine_ls_goodness_of_fit_ref 1.117
_refine_ls_hydrogen_treatment mixed
_refine_ls_matrix_type full
_refine_ls_number_parameters 109
_refine_ls_number_reflns 2153
_refine_ls_number_restraints 6
_refine_ls_restrained_S_all 1.120
_refine_ls_R_factor_all 0.0122
_refine_ls_R_factor_gt 0.0122
_refine_ls_shift/su_max 0.001
_refine_ls_shift/su_mean 0.000
_refine_ls_structure_factor_coef Fsqd
_refine_ls_weighting_details 'calc w=1/[\s^2^(Fo^2^)+(0.0138P)^2^+0.1396P] where P=(Fo^2^+2Fc^2^)/3'
_refine_ls_weighting_scheme calc
_refine_ls_wR_factor_gt 0.0312
_refine_ls_wR_factor_ref 0.0312
_reflns_number_gt 2153
_reflns_number_total 2153
_reflns_threshold_expression >2sigma(I)
_cod_data_source_file b806729e.txt
_cod_data_source_block 1
_cod_original_sg_symbol_H-M P-1
_cod_original_formula_sum 'C3 H8 Cl3 N2 O2 Re0.50'
_cod_database_code 7202198

loop_
_symmetry_equiv_pos_as_xyz
'x, y, z'
'-x, -y, -z'

loop_
_atom_site_label
_atom_site_type_symbol
_atom_site_fract_x
_atom_site_fract_y
_atom_site_fract_z
_atom_site_U_iso_or_equiv
_atom_site_adp_type
_atom_site_occupancy
_atom_site_symmetry_multiplicity
_atom_site_calc_flag
_atom_site_refinement_flags
_atom_site_disorder_assembly
_atom_site_disorder_group
N1 N 0.1801(2) 0.9024(2) 0.9497(2) 0.0116(3) Uani 1 1 d . . .
H1 H 0.2140 0.9533 0.8839 0.014 Uiso 1 1 calc R . .
N2 N 0.0371(2) 0.8300(2) 1.1083(2) 0.0111(3) Uani 1 1 d . . .
H2 H -0.0377 0.8255 1.1617 0.013 Uiso 1 1 calc R . .
C1 C 0.2495(3) 0.7742(3) 1.0065(3) 0.0144(4) Uani 1 1 d . . .
H1A H 0.3403 0.7269 0.9806 0.017 Uiso 1 1 calc R . .
C2 C 0.1612(3) 0.7297(3) 1.1071(3) 0.0136(4) Uani 1 1 d . . .
H2A H 0.1806 0.6470 1.1645 0.016 Uiso 1 1 calc R . .
C3 C 0.0513(3) 0.9354(3) 1.0134(3) 0.0097(3) Uani 1 1 d . . .
O1W O 0.1372(2) 1.2548(2) 0.6816(2) 0.0198(3) Uani 1 1 d D . .
O2W O 0.2379(2) 0.9419(2) 0.6558(2) 0.0194(3) Uani 1 1 d D . .
H1W H 0.032(3) 1.241(4) 0.571(3) 0.050 Uiso 1 1 d D . .
H2W H 0.230(3) 1.365(3) 0.715(4) 0.050 Uiso 1 1 d D . .
H3W H 0.246(5) 1.055(3) 0.644(5) 0.050 Uiso 1 1 d D . .
H4W H 0.335(4) 0.906(4) 0.630(5) 0.050 Uiso 1 1 d D . .
Re1 Re 0.5000 1.5000 0.5000 0.00662(4) Uani 1 2 d S . .
Cl1 Cl 0.43065(6) 1.18436(6) 0.44502(7) 0.01180(9) Uani 1 1 d . . .
Cl2 Cl 0.44027(6) 1.42015(7) 0.17285(6) 0.01248(9) Uani 1 1 d . . .
Cl3 Cl 0.17759(6) 1.47562(6) 0.41337(7) 0.01169(9) Uani 1 1 d . . .

loop_
_atom_site_aniso_label
_atom_site_aniso_U_11
_atom_site_aniso_U_22
_atom_site_aniso_U_33
_atom_site_aniso_U_23
_atom_site_aniso_U_13
_atom_site_aniso_U_12
N1 0.0106(7) 0.0128(8) 0.0121(8) 0.0052(7) 0.0059(6) 0.0036(6)
N2 0.0098(7) 0.0122(8) 0.0110(7) 0.0052(6) 0.0043(6) 0.0034(6)
C1 0.0110(8) 0.0141(10) 0.0159(9) 0.0046(8) 0.0048(7) 0.0054(7)
C2 0.0118(8) 0.0116(9) 0.0140(9) 0.0048(8) 0.0027(7) 0.0042(7)
C3 0.0084(8) 0.0106(9) 0.0073(8) 0.0026(7) 0.0021(7) 0.0016(7)
O1W 0.0250(8) 0.0209(8) 0.0241(8) 0.0143(7) 0.0165(7) 0.0096(7)
O2W 0.0255(8) 0.0212(8) 0.0242(8) 0.0138(7) 0.0179(7) 0.0135(7)
Re1 0.00599(5) 0.00732(6) 0.00689(6) 0.00295(4) 0.00315(4) 0.00244(4)
Cl1 0.01242(19) 0.0089(2) 0.0142(2) 0.00491(17) 0.00619(17) 0.00330(16)
Cl2 0.0128(2) 0.0163(2) 0.0089(2) 0.00498(18) 0.00553(17) 0.00512(17)
Cl3 0.00775(18) 0.0144(2) 0.0144(2) 0.00725(18) 0.00516(16) 0.00441(16)

loop_
_atom_type_symbol
_atom_type_description
_atom_type_scat_dispersion_real
_atom_type_scat_dispersion_imag
_atom_type_scat_source
C C 0.0033 0.0016 'International Tables Vol C Tables 4.2.6.8 and 6.1.1.4'
H H 0.0000 0.0000 'International Tables Vol C Tables 4.2.6.8 and 6.1.1.4'
N N 0.0061 0.0033 'International Tables Vol C Tables 4.2.6.8 and 6.1.1.4'
O O 0.0106 0.0060 'International Tables Vol C Tables 4.2.6.8 and 6.1.1.4'
Cl Cl 0.1484 0.1585 'International Tables Vol C Tables 4.2.6.8 and 6.1.1.4'
Re Re -1.0185 7.2310 'International Tables Vol C Tables 4.2.6.8 and 6.1.1.4'

loop_
_geom_angle_atom_site_label_1
_geom_angle_atom_site_label_2
_geom_angle_atom_site_label_3
_geom_angle
_geom_angle_site_symmetry_1
_geom_angle_site_symmetry_3
_geom_angle_publ_flag
C3 N1 C1 108.93(16) . . ?
C3 N1 H1 125.5 . . ?
C1 N1 H1 125.5 . . ?
C3 N2 C2 109.09(16) . . ?
C3 N2 H2 125.5 . . ?
C2 N2 H2 125.5 . . ?
C2 C1 N1 107.24(17) . . ?
C2 C1 H1A 126.4 . . ?
N1 C1 H1A 126.4 . . ?
C1 C2 N2 106.92(17) . . ?
C1 C2 H2A 126.5 . . ?
N2 C2 H2A 126.5 . . ?
N2 C3 N1 107.81(15) . . ?
N2 C3 C3 126.3(2) . 2_577 ?
N1 C3 C3 125.8(2) . 2_577 ?
H1W O1W H2W 105.3(14) . . ?
H3W O2W H4W 104.4(14) . . ?
Cl3 Re1 Cl3 180.000(6) 2_686 . ?
Cl3 Re1 Cl1 90.486(16) 2_686 2_686 ?
Cl3 Re1 Cl1 89.514(16) . 2_686 ?
Cl3 Re1 Cl1 89.514(16) 2_686 . ?
Cl3 Re1 Cl1 90.486(16) . . ?
Cl1 Re1 Cl1 180.0 2_686 . ?
Cl3 Re1 Cl2 89.743(15) 2_686 . ?
Cl3 Re1 Cl2 90.257(15) . . ?
Cl1 Re1 Cl2 89.279(16) 2_686 . ?
Cl1 Re1 Cl2 90.721(16) . . ?
Cl3 Re1 Cl2 90.257(15) 2_686 2_686 ?
Cl3 Re1 Cl2 89.743(15) . 2_686 ?
Cl1 Re1 Cl2 90.721(16) 2_686 2_686 ?
Cl1 Re1 Cl2 89.279(16) . 2_686 ?
Cl2 Re1 Cl2 180.0 . 2_686 ?

loop_
_geom_bond_atom_site_label_1
_geom_bond_atom_site_label_2
_geom_bond_distance
_geom_bond_site_symmetry_2
_geom_bond_publ_flag
N1 C3 1.337(2) . ?
N1 C1 1.373(2) . ?
N1 H1 0.8600 . ?
N2 C3 1.335(2) . ?
N2 C2 1.375(2) . ?
N2 H2 0.8600 . ?
C1 C2 1.352(3) . ?
C1 H1A 0.9300 . ?
C2 H2A 0.9300 . ?
C3 C3 1.445(3) 2_577 ?
O1W H1W 0.937(10) . ?
O1W H2W 0.938(10) . ?
O2W H3W 0.942(10) . ?
O2W H4W 0.941(10) . ?
Re1 Cl3 2.3520(5) 2_686 ?
Re1 Cl3 2.3520(5) . ?
Re1 Cl1 2.3536(5) 2_686 ?
Re1 Cl1 2.3536(5) . ?
Re1 Cl2 2.3711(5) . ?
Re1 Cl2 2.3711(5) 2_686 ?

loop_
_geom_hbond_atom_site_label_D
_geom_hbond_atom_site_label_H
_geom_hbond_atom_site_label_A
_geom_hbond_distance_DH
_geom_hbond_distance_HA
_geom_hbond_distance_DA
_geom_hbond_angle_DHA
_geom_hbond_site_symmetry_A
N1 H1 O2W 0.86 1.91 2.706(2) 152.2 .
N2 H2 O1W 0.86 1.95 2.742(2) 153.4 2_577
O1W H1W O2W 0.937(10) 2.109(18) 2.923(2) 144(2) 2_576
O2W H3W O1W 0.942(10) 1.937(19) 2.729(2) 140(3) .
O1W H2W Cl2 0.938(10) 2.531(14) 3.4145(18) 157(3) 2_686
O2W H3W Cl1 0.942(10) 2.86(3) 3.4936(16) 126(2) .
O2W H4W Cl1 0.941(10) 2.319(10) 3.2600(16) 178(3) 2_676
